data_2002063
loop_
_publ_author_name
'Farrugia, L. J.'
'Norman, N. C.'
'Webster, P. M.'

_publ_section_title
;
 Structure of
 [SbCl{Mn(CO)~2~(\h^5^-C~5~H~5~)}{Co(CO)~3~(PPh~3~)}~2~].C~6~H~5~Cl
;
_journal_issue 1
_journal_name_full 'Acta Crystallographica Section C'
_journal_page_first 91
_journal_page_last 93
_journal_paper_doi 10.1107/S0108270192004578
_journal_volume 49
_journal_year 1993
_chemical_formula_sum 'C55 H40 Cl2 Co2 Mn O8 P2 Sb'
_chemical_formula_weight 1256.32
_space_group_crystal_system monoclinic
_space_group_IT_number 14
_space_group_name_Hall '-P 2ybc'
_space_group_name_H-M_alt 'P 1 21/c 1'
_cell_angle_alpha 90
_cell_angle_beta 93.15(2)
_cell_angle_gamma 90
_cell_formula_units_Z 4
_cell_length_a 16.632(4)
_cell_length_b 16.906(3)
_cell_length_c 19.332(3)
_cell_volume 5427.6(18)
_diffrn_radiation_type Mo
_diffrn_radiation_wavelength 0.71069
_exptl_absorpt_coefficient_mu 1.521
_exptl_crystal_density_diffrn 1.54
_exptl_crystal_F_000 2512
_cod_data_source_file li1004.cif
_cod_data_source_block li1004_structure_1_of_1
_cod_depositor_comments
;
 Updating space group information and adding the symmetry operation list.

 Antanas Vaitkus,
 2018-06-15
;
_cod_original_cell_volume 5428(2)
_cod_original_sg_symbol_H-M 'P 21/c'
_cod_original_formula_sum 'C55 H40 Cl2 Co2 Mn1 O8 P2 Sb1'
_cod_database_code 2002063

loop_
_space_group_symop_id
_space_group_symop_operation_xyz
1 x,y,z
2 -x,y+1/2,-z+1/2
3 -x,-y,-z
4 x,-y+1/2,z+1/2

loop_
_atom_site_label
_atom_site_fract_x
_atom_site_fract_y
_atom_site_fract_z
_atom_site_U_iso_or_equiv
Sb .24275(7) .02145(8) .12548(7) .049
Co(1) .37547(14) .05000(15) .19528(13) .049
Co(2) .12330(14) .05862(15) .19819(13) .047
Mn .23083(19) .0593(2) .00248(17) .083
P(1) .4895(3) .0859(3) .2503(3) .051
P(2) .0210(3) .0991(3) .2574(3) .053
Cl(1) .2390(4) -.1225(3) .1334(4) .098
Cl(2S) .6038(7) .0472(6) .5399(5) .221
O(1) .3035(8) .2000(9) .2314(9) .089
O(2) .4600(9) .0157(13) .0716(8) .127
O(3) .3581(11) -.0891(10) .2809(10) .106
O(4) .2084(10) -.0003(12) .3229(8) .121
O(5) .1461(8) .2184(8) .1458(8) .071
O(6) .0261(10) -.0541(11) .1173(11) .142
O(7) .3015(11) .2104(10) .0428(10) .109
O(8) .0662(10) .1153(11) .0137(8) .117
C(1) .3284(11) .1398(13) .2153(10) .053
C(2) .4256(12) .0292(15) .1179(13) .086
C(3) .3633(13) -.0364(14) .2494(12) .076
C(4) .1752(11) .0245(14) .2739(12) .067
C(5) .1393(10) .1532(15) .1660(10) .059
C(6) .0650(12) -.0082(15) .1453(12) .088
C(7) .2746(13) .1558(15) .0312(12) .071
C(8) .1332(14) .0922(16) .0104(12) .092
C(11) .3250(16) .022(2) -.0580(14) .155
C(12) .2643(15) .0572(13) -.1004(12) .126
C(13) .1938(13) .013(3) -.0952(17) .147
C(14) .2109(17) -.0499(16) -.0495(8) .141
C(15) .2920(11) -.044(2) -.0265(17) .178
C(111) .5459(7) .0028(11) .2871(13) .058(6)
C(112) .5632(13) -.0052(7) .3582(11) .070(6)
C(113) .6019(10) -.0730(11) .3840(5) .092(8)
C(114) .6234(7) -.1328(9) .3388(11) .077(7)
C(115) .6061(12) -.1248(8) .2678(9) .075(6)
C(116) .5674(9) -.0570(13) .2419(7) .065(6)
C(121) .5595(6) .1355(6) .1982(5) .052(5)
C(122) .5287(6) .1901(12) .1496(10) .066(6)
C(123) .5810(6) .2361(11) .1124(10) .108(8)
C(124) .6640(6) .2276(6) .1238(5) .087(7)
C(125) .6947(6) .1730(12) .1725(10) .084(7)
C(126) .6425(6) .1270(11) .2096(10) .070(6)
C(131) .4785(16) .1546(10) .3221(11) .057(5)
C(132) .5264(10) .2219(6) .3309(9) .081(7)
C(133) .5143(10) .2735(10) .3856(6) .103(8)
C(134) .4543(13) .2579(9) .4315(9) .118(9)
C(135) .4065(7) .1906(7) .4227(8) .103(8)
C(136) .4186(13) .1389(11) .3680(7) .083(7)
C(211) -.0382(6) .1789(11) .2180(12) .054(5)
C(212) -.0742(10) .2368(12) .2573(6) .065(6)
C(213) -.1212(11) .2954(6) .2245(10) .070(6)
C(214) -.1322(6) .2962(10) .1525(10) .078(6)
C(215) -.0961(10) .2383(10) .1132(5) .075(6)
C(216) -.0492(11) .1796(5) .1459(11) .057(5)
C(221) .0541(16) .1366(17) .3428(6) .062(6)
C(222) .1075(10) .2002(12) .3455(7) .101(8)
C(223) .1398(10) .2272(10) .4092(7) .150(10)
C(224) .1188(13) .1905(14) .4703(6) .130(10)
C(225) .0654(8) .1268(10) .4676(7) .130(10)
C(226) .0331(13) .0999(13) .4039(7) .094(7)
C(231) -.0518(9) .0246(9) .2760(4) .054(5)
C(232) -.0239(7) -.0514(12) .2918(11) .085(7)
C(233) -.0779(9) -.1103(10) .3091(10) .092(7)
C(234) -.1598(8) -.0933(8) .3106(4) .087(7)
C(235) -.1876(7) -.0173(11) .2949(10) .087(7)
C(236) -.1337(10) .0416(9) .2775(10) .077(7)
C(411S) .6843(9) .0787(13) .5019(10) .117(9)
C(412S) .7590(11) .0419(11) .5117(11) .140(10)
C(413S) .8267(11) .0748(16) .4834(15) .19(2)
C(414S) .8197(8) .1447(11) .4452(9) .140(10)
C(415S) .7450(11) .1815(13) .4354(13) .160(10)
C(416S) .6773(11) .1486(17) .4637(16) .130(10)
H(11) .382(2) .040(4) -.051(2) ?
H(12) .2703(19) .1057(16) -.1293(17) ?
H(13) .1405(16) .024(4) -.120(3) ?
H(14) .172(2) -.091(2) -.0360(10) ?
H(15) .3212(13) -.081(3) .007(3) ?
H(112) .5479(18) .0376(8) .3906(15) ?
H(113) .6144(14) -.0788(16) .4349(6) ?
H(114) .6511(8) -.1814(12) .3574(15) ?
H(115) .6214(17) -.1676(10) .2354(13) ?
H(116) .5550(13) -.0512(18) .1910(8) ?
H(122) .4692(6) .1962(17) .1413(15) ?
H(123) .5589(6) .2752(16) .0775(13) ?
H(124) .7015(6) .2605(7) .0972(5) ?
H(125) .7543(6) .1669(17) .1807(14) ?
H(126) .6646(6) .0879(15) .2445(13) ?
H(132) .5693(12) .2331(6) .2980(11) ?
H(133) .5486(14) .3218(13) .3920(7) ?
H(134) .4457(19) .2950(12) .4707(12) ?
H(135) .3636(9) .1793(8) .4556(10) ?
H(136) .3843(17) .0906(14) .3617(19) ?
H(212) -.0664(14) .2362(16) .3090(6) ?
H(213) -.1471(16) .3370(7) .2527(14) ?
H(214) -.1659(7) .3383(14) .1290(14) ?
H(215) -.1040(14) .2389(15) .0615(5) ?
H(216) -.0233(16) .1381(5) .1178(15) ?
H(222) .1226(13) .2265(15) .3017(8) ?
H(223) .1780(14) .2729(13) .4112(8) ?
H(224) .1420(19) .210(2) .5160(6) ?
H(225) .0503(10) .1005(13) .5114(8) ?
H(226) -.0052(17) .0542(16) .4019(8) ?
H(232) .0348(8) -.0637(16) .2907(15) ?
H(233) -.0579(12) -.1648(12) .3204(15) ?
H(234) -.1985(10) -.1355(10) .3230(4) ?
H(235) -.2464(9) -.0050(15) .2960(15) ?
H(236) -.1537(13) .0961(11) .2662(15) ?
H(412S) .7641(13) -.0083(15) .5390(16) ?
H(413S) .8803(13) .048(2) .491(2) ?
H(414S) .8682(9) .1683(14) .4249(12) ?
H(415S) .7399(13) .2317(16) .4080(17) ?
H(416S) .6237(13) .175(2) .457(2) ?

loop_
_geom_angle_atom_site_label_1
_geom_angle_atom_site_label_2
_geom_angle_atom_site_label_3
_geom_angle
Co(1) Sb Co(2) 109.50(10)
Co(1) Sb Cl(1) 100.3(2)
Co(2) Sb Cl(1) 100.7(2)
Sb Co(1) P(1) 174.4(2)
Sb Co(1) C(2) 87.2(7)
P(1) Co(1) C(1) 92.1(7)
P(1) Co(1) C(3) 93.6(8)
C(1) Co(1) C(3) 120.1(10)
Sb Co(2) P(2) 175.9(2)
Sb Co(2) C(5) 83.8(7)
P(2) Co(2) C(4) 91.6(7)
P(2) Co(2) C(6) 94.8(8)
C(4) Co(2) C(6) 120.0(11)
Sb Mn C(7) 86.0(8)
Sb Mn C(11) 115.8(9)
Sb Mn C(13) 140.7(12)
Sb Mn C(15) 91.5(9)
Co(1) Sb Mn 118.7(2)
Co(2) Sb Mn 116.2(2)
Mn Sb Cl(1) 108.6(2)
Sb Co(1) C(1) 84.1(7)
Sb Co(1) C(3) 91.8(8)
P(1) Co(1) C(2) 91.7(8)
C(1) Co(1) C(2) 126.0(11)
C(2) Co(1) C(3) 113.4(11)
Sb Co(2) C(4) 90.9(7)
Sb Co(2) C(6) 86.8(7)
P(2) Co(2) C(5) 92.2(7)
C(4) Co(2) C(5) 121.5(10)
C(5) Co(2) C(6) 117.8(11)
Sb Mn C(8) 91.4(8)
Sb Mn C(12) 154.4(7)
Sb Mn C(14) 103.5(6)

loop_
_geom_bond_atom_site_label_1
_geom_bond_atom_site_label_2
_geom_bond_distance
Sb Co(1) 2.569(3)
Sb Mn 2.460(4)
Co(1) P(1) 2.209(6)
Co(1) C(2) 1.79(3)
Co(2) P(2) 2.211(6)
Co(2) C(5) 1.74(3)
Mn C(7) 1.86(3)
Mn C(11) 2.10(3)
Mn C(13) 2.10(4)
Mn C(15) 2.12(4)
P(1) C(121) 1.790(12)
P(2) C(211) 1.812(19)
P(2) C(231) 1.798(16)
O(1) C(1) 1.15(3)
O(3) C(3) 1.09(3)
O(5) C(5) 1.18(3)
O(7) C(7) 1.05(4)
C(11) C(12) 1.40(4)
C(11) H(11) 1.00(5)
C(12) H(12) 1.00(4)
C(13) H(13) 1.00(5)
C(14) H(14) 1.00(5)
C(111) C(112) 1.39(4)
C(112) C(113) 1.39(3)
C(113) C(114) 1.39(3)
C(114) C(115) 1.39(3)
C(115) C(116) 1.39(3)
C(116) H(116) 1.00(3)
C(121) C(126) 1.393(14)
C(122) H(122) 1.000(16)
C(123) H(123) 1.00(4)
C(124) H(124) 1.000(15)
C(125) H(125) 1.000(16)
C(131) C(132) 1.39(3)
C(132) C(133) 1.40(3)
C(133) C(134) 1.40(3)
C(134) C(135) 1.39(3)
C(135) C(136) 1.39(3)
C(136) H(136) 1.00(4)
C(211) C(216) 1.39(4)
C(212) H(212) 1.000(18)
C(213) H(213) 1.00(3)
C(214) H(214) 1.00(3)
C(215) H(215) 1.000(15)
C(221) C(222) 1.39(4)
Sb Co(2) 2.574(3)
Sb Cl(1) 2.439(6)
Co(1) C(1) 1.76(3)
Co(1) C(3) 1.81(3)
Co(2) C(4) 1.75(3)
Co(2) C(6) 1.78(3)
Mn C(8) 1.73(3)
Mn C(12) 2.09(3)
Mn C(14) 2.12(3)
P(1) C(111) 1.814(19)
P(1) C(131) 1.83(2)
P(2) C(221) 1.825(18)
Cl(2S) C(411S) 1.65(2)
O(2) C(2) 1.11(3)
O(4) C(4) 1.15(3)
O(6) C(6) 1.13(3)
O(8) C(8) 1.19(3)
C(11) C(15) 1.40(5)
C(12) C(13) 1.40(4)
C(13) C(14) 1.40(5)
C(14) C(15) 1.40(4)
C(15) H(15) 1.00(6)
C(111) C(116) 1.39(3)
C(112) H(112) 1.00(3)
C(113) H(113) 1.000(17)
C(114) H(114) 1.00(3)
C(115) H(115) 1.00(3)
C(121) C(122) 1.39(3)
C(122) C(123) 1.39(3)
C(123) C(124) 1.394(14)
C(124) C(125) 1.39(3)
C(125) C(126) 1.40(3)
C(126) H(126) 1.00(4)
C(131) C(136) 1.40(4)
C(132) H(132) 1.00(3)
C(133) H(133) 1.00(3)
C(134) H(134) 1.00(3)
C(135) H(135) 1.00(3)
C(211) C(212) 1.39(3)
C(212) C(213) 1.39(3)
C(213) C(214) 1.39(3)
C(214) C(215) 1.39(3)
C(215) C(216) 1.39(3)
C(216) H(216) 1.00(3)
C(221) C(226) 1.40(3)
C(222) C(223) 1.39(3)
C(223) C(224) 1.40(3)
C(224) C(225) 1.39(3)
C(225) C(226) 1.39(3)
C(226) H(226) 1.00(4)
C(231) C(236) 1.39(3)
C(232) H(232) 1.000(18)
C(233) H(233) 1.00(3)
C(234) H(234) 1.00(3)
C(235) H(235) 1.00(2)
C(411S) C(412S) 1.39(3)
C(412S) C(413S) 1.39(3)
C(413S) C(414S) 1.39(4)
C(414S) C(415S) 1.39(3)
C(415S) C(416S) 1.39(4)
C(416S) H(416S) 1.00(4)
C(222) H(222) 1.00(3)
C(223) H(223) 1.00(3)
C(224) H(224) 1.00(3)
C(225) H(225) 1.00(3)
C(231) C(232) 1.39(3)
C(232) C(233) 1.39(3)
C(233) C(234) 1.39(3)
C(234) C(235) 1.39(3)
C(235) C(236) 1.39(3)
C(236) H(236) 1.00(3)
C(411S) C(416S) 1.39(4)
C(412S) H(412S) 1.00(4)
C(413S) H(413S) 1.00(4)
C(414S) H(414S) 1.00(3)
C(415S) H(415S) 1.00(4)
